data_1508707
loop_
_publ_author_name
'Li, Guifei'
'Ding, Zhengwei'
'Xu, Bin'

_publ_section_title
;
 Rhodium-catalyzed oxidative annulation of sulfonylhydrazones with
 alkenes.
;
_journal_issue 20
_journal_name_full 'Organic letters'
_journal_page_first 5338
_journal_page_last 5341
_journal_paper_doi 10.1021/ol302522n
_journal_volume 14
_journal_year 2012
_chemical_formula_sum 'C28 H30 N2 O4 S'
_chemical_formula_weight 490.60
_chemical_name_systematic
;
 ?
;
_space_group_IT_number 14
_symmetry_cell_setting monoclinic
_symmetry_space_group_name_Hall '-P 2yn'
_symmetry_space_group_name_H-M 'P 1 21/n 1'
_atom_sites_solution_hydrogens geom
_atom_sites_solution_primary direct
_atom_sites_solution_secondary difmap
_audit_creation_method SHELXL-97
_cell_angle_alpha 90.00
_cell_angle_beta 98.030(2)
_cell_angle_gamma 90.00
_cell_formula_units_Z 4
_cell_length_a 11.5309(16)
_cell_length_b 8.3030(12)
_cell_length_c 27.839(4)
_cell_measurement_temperature 293(2)
_cell_volume 2639.2(7)
_computing_structure_refinement 'SHELXL-97 (Sheldrick, 1997)'
_diffrn_ambient_temperature 293(2)
_diffrn_measured_fraction_theta_full 0.985
_diffrn_measured_fraction_theta_max 0.985
_diffrn_radiation_monochromator graphite
_diffrn_radiation_source 'fine-focus sealed tube'
_diffrn_radiation_type MoK\a
_diffrn_radiation_wavelength 0.71073
_diffrn_reflns_av_R_equivalents 0.0387
_diffrn_reflns_av_sigmaI/netI 0.0485
_diffrn_reflns_limit_h_max 15
_diffrn_reflns_limit_h_min -11
_diffrn_reflns_limit_k_max 10
_diffrn_reflns_limit_k_min -10
_diffrn_reflns_limit_l_max 35
_diffrn_reflns_limit_l_min -36
_diffrn_reflns_number 15995
_diffrn_reflns_theta_full 27.54
_diffrn_reflns_theta_max 27.54
_diffrn_reflns_theta_min 2.02
_exptl_absorpt_coefficient_mu 0.158
_exptl_absorpt_correction_T_max 0.966
_exptl_absorpt_correction_T_min 0.948
_exptl_absorpt_correction_type multi-scan
_exptl_absorpt_process_details 'ABSCOR (Higashi, 1995)'
_exptl_crystal_density_diffrn 1.235
_exptl_crystal_density_method 'not measured'
_exptl_crystal_F_000 1040
_exptl_crystal_size_max 0.35
_exptl_crystal_size_mid 0.28
_exptl_crystal_size_min 0.22
_refine_diff_density_max 0.826
_refine_diff_density_min -0.410
_refine_diff_density_rms 0.058
_refine_ls_extinction_coef 0.0042(13)
_refine_ls_extinction_expression Fc^*^=kFc[1+0.001xFc^2^\l^3^/sin(2\q)]^-1/4^
_refine_ls_extinction_method SHELXL
_refine_ls_goodness_of_fit_ref 1.066
_refine_ls_hydrogen_treatment constr
_refine_ls_matrix_type full
_refine_ls_number_parameters 317
_refine_ls_number_reflns 5991
_refine_ls_number_restraints 0
_refine_ls_restrained_S_all 1.066
_refine_ls_R_factor_all 0.1214
_refine_ls_R_factor_gt 0.0812
_refine_ls_shift/su_max 0.000
_refine_ls_shift/su_mean 0.000
_refine_ls_structure_factor_coef Fsqd
_refine_ls_weighting_details 'calc w=1/[\s^2^(Fo^2^)+(0.1147P)^2^+1.4075P] where P=(Fo^2^+2Fc^2^)/3'
_refine_ls_weighting_scheme calc
_refine_ls_wR_factor_gt 0.2240
_refine_ls_wR_factor_ref 0.2512
_reflns_number_gt 3644
_reflns_number_total 5991
_reflns_threshold_expression >2sigma(I)
_cod_data_source_file ol302522n_si_002.cif
_cod_data_source_block lgf-2-77
_cod_depositor_comments
;
The following automatic conversions were performed:

'_symmetry_cell_setting' value 'Monoclinic' changed to 'monoclinic'
according to /home/saulius/struct/CIF-dictionaries/cif_core.dic
dictionary named 'cif_core.dic' version 2.4.2 from 2011-04-26.

Automatic conversion script
Id: cif_fix_values 1891 2012-01-12 08:04:46Z andrius 
;
_cod_original_sg_symbol_H-M 'P 21/n'
_cod_database_code 1508707

loop_
_symmetry_equiv_pos_as_xyz
'x, y, z'
'-x+1/2, y+1/2, -z+1/2'
'-x, -y, -z'
'x-1/2, -y-1/2, z-1/2'

loop_
_atom_site_label
_atom_site_type_symbol
_atom_site_fract_x
_atom_site_fract_y
_atom_site_fract_z
_atom_site_U_iso_or_equiv
_atom_site_adp_type
_atom_site_occupancy
_atom_site_symmetry_multiplicity
_atom_site_calc_flag
_atom_site_refinement_flags
S11 S 0.16667(7) 0.11978(10) 0.33964(3) 0.0515(3) Uani 1 1 d .
O12 O 0.27089(19) 0.0283(3) 0.35245(10) 0.0669(7) Uani 1 1 d .
N21 N 0.0590(2) -0.0048(3) 0.34902(11) 0.0529(7) Uani 1 1 d .
O11 O 0.1544(2) 0.2712(3) 0.36252(9) 0.0640(7) Uani 1 1 d .
N22 N -0.0495(2) 0.0730(3) 0.34206(11) 0.0513(7) Uani 1 1 d .
C22 C -0.1312(3) -0.1858(4) 0.35844(11) 0.0468(7) Uani 1 1 d .
C21 C -0.1393(3) -0.0120(4) 0.34788(12) 0.0473(7) Uani 1 1 d .
O42 O 0.1831(3) -0.3068(4) 0.47036(11) 0.0843(9) Uani 1 1 d .
C23 C -0.0204(3) -0.2520(4) 0.37232(11) 0.0449(7) Uani 1 1 d .
O41 O 0.0242(4) -0.2257(4) 0.50008(14) 0.1051(11) Uani 1 1 d .
C11 C 0.1403(3) 0.1484(4) 0.27673(13) 0.0492(8) Uani 1 1 d .
C24 C 0.0801(3) -0.1371(4) 0.38393(12) 0.0476(7) Uani 1 1 d .
H24 H 0.1478 -0.1926 0.3794 0.057 Uiso 1 1 d R
C28 C -0.0071(3) -0.4173(4) 0.37657(13) 0.0593(9) Uani 1 1 d .
H28 H 0.0671 -0.4612 0.3852 0.071 Uiso 1 1 calc R
C37 C -0.2910(5) 0.0633(8) 0.4168(2) 0.1134(19) Uani 1 1 d .
H37A H -0.3518 0.0921 0.4355 0.170 Uiso 1 1 calc R
H37B H -0.2211 0.1224 0.4283 0.170 Uiso 1 1 calc R
H37C H -0.2755 -0.0501 0.4201 0.170 Uiso 1 1 calc R
C41 C 0.0916(3) -0.0731(4) 0.43630(13) 0.0606(9) Uani 1 1 d .
H41A H 0.1629 -0.0102 0.4431 0.073 Uiso 1 1 calc R
H41B H 0.0261 -0.0026 0.4395 0.073 Uiso 1 1 calc R
C12 C 0.0638(3) 0.2650(4) 0.25691(13) 0.0539(8) Uani 1 1 d .
H12 H 0.0267 0.3320 0.2768 0.065 Uiso 1 1 calc R
C14 C 0.0972(3) 0.1856(5) 0.17675(14) 0.0631(10) Uani 1 1 d .
C25 C -0.2273(3) -0.2880(4) 0.35035(14) 0.0618(9) Uani 1 1 d .
H25 H -0.3018 -0.2453 0.3416 0.074 Uiso 1 1 calc R
C31 C -0.2556(3) 0.0705(4) 0.33602(18) 0.0682(11) Uani 1 1 d .
C27 C -0.1033(4) -0.5173(4) 0.36804(16) 0.0738(11) Uani 1 1 d .
H27 H -0.0937 -0.6283 0.3710 0.089 Uiso 1 1 calc R
C16 C 0.1975(3) 0.0507(5) 0.24692(15) 0.0680(10) Uani 1 1 d .
H16 H 0.2502 -0.0274 0.2603 0.082 Uiso 1 1 calc R
C42 C 0.0945(4) -0.2077(5) 0.47292(14) 0.0667(10) Uani 1 1 d .
C15 C 0.1752(4) 0.0708(5) 0.19763(16) 0.0747(11) Uani 1 1 d .
H15 H 0.2136 0.0055 0.1777 0.090 Uiso 1 1 calc R
C32 C -0.2900(4) 0.1188(6) 0.2860(2) 0.1050(19) Uani 1 1 d .
H32 H -0.2403 0.1001 0.2630 0.126 Uiso 1 1 calc R
C26 C -0.2129(4) -0.4535(5) 0.35523(16) 0.0738(12) Uani 1 1 d .
H26 H -0.2777 -0.5211 0.3498 0.089 Uiso 1 1 calc R
C36 C -0.3263(4) 0.0996(6) 0.3688(2) 0.0831(13) Uani 1 1 d .
C13 C 0.0426(3) 0.2817(5) 0.20752(14) 0.0605(9) Uani 1 1 d .
H13 H -0.0100 0.3600 0.1942 0.073 Uiso 1 1 calc R
C35 C -0.4391(4) 0.1839(6) 0.3548(2) 0.0930(15) Uani 1 1 d .
H35 H -0.4900 0.2090 0.3768 0.112 Uiso 1 1 calc R
C17 C 0.0696(4) 0.2027(7) 0.12237(15) 0.0875(14) Uani 1 1 d .
H17A H 0.1162 0.1278 0.1070 0.131 Uiso 1 1 calc R
H17B H 0.0871 0.3105 0.1131 0.131 Uiso 1 1 calc R
H17C H -0.0119 0.1808 0.1124 0.131 Uiso 1 1 calc R
C34 C -0.4608(5) 0.2202(7) 0.3086(3) 0.1111(19) Uani 1 1 d .
H34 H -0.5314 0.2730 0.2991 0.133 Uiso 1 1 calc R
C33 C -0.3957(5) 0.1921(8) 0.2729(3) 0.119(2) Uani 1 1 d .
H33 H -0.4215 0.2211 0.2409 0.143 Uiso 1 1 calc R
C43 C 0.1920(6) -0.4486(7) 0.5009(2) 0.128(2) Uani 1 1 d .
H43A H 0.1170 -0.5032 0.4986 0.153 Uiso 1 1 calc R
H43B H 0.2169 -0.4197 0.5345 0.153 Uiso 1 1 calc R
C44 C 0.2891(6) -0.5638(9) 0.4808(3) 0.148(3) Uani 1 1 d .
H44A H 0.2624 -0.5872 0.4469 0.178 Uiso 1 1 calc R
H44B H 0.3615 -0.5034 0.4822 0.178 Uiso 1 1 calc R
C45 C 0.3126(8) -0.7025(12) 0.5038(3) 0.183(4) Uani 1 1 d .
H45A H 0.2409 -0.7647 0.5020 0.219 Uiso 1 1 calc R
H45B H 0.3393 -0.6804 0.5377 0.219 Uiso 1 1 calc R
C46 C 0.4012(7) -0.7993(12) 0.4843(3) 0.179(4) Uani 1 1 d .
H46A H 0.4114 -0.8995 0.5015 0.268 Uiso 1 1 calc R
H46B H 0.4742 -0.7417 0.4880 0.268 Uiso 1 1 calc R
H46C H 0.3763 -0.8200 0.4505 0.268 Uiso 1 1 calc R

loop_
_atom_site_aniso_label
_atom_site_aniso_U_11
_atom_site_aniso_U_22
_atom_site_aniso_U_33
_atom_site_aniso_U_23
_atom_site_aniso_U_13
_atom_site_aniso_U_12
S11 0.0382(4) 0.0478(5) 0.0689(6) 0.0039(4) 0.0083(3) -0.0015(3)
O12 0.0380(12) 0.0715(17) 0.0905(19) 0.0149(14) 0.0072(11) 0.0064(11)
N21 0.0367(14) 0.0435(15) 0.0793(19) 0.0152(14) 0.0108(12) 0.0044(11)
O11 0.0647(15) 0.0500(14) 0.0774(17) -0.0060(12) 0.0102(12) -0.0097(12)
N22 0.0374(14) 0.0400(15) 0.0771(19) 0.0100(13) 0.0099(12) 0.0030(11)
C22 0.0483(17) 0.0401(17) 0.0528(18) 0.0000(14) 0.0101(14) -0.0017(13)
C21 0.0415(16) 0.0392(17) 0.062(2) 0.0019(14) 0.0098(14) 0.0021(13)
O42 0.083(2) 0.076(2) 0.090(2) 0.0219(16) -0.0020(16) 0.0084(16)
C23 0.0532(18) 0.0355(16) 0.0462(17) -0.0014(13) 0.0081(13) 0.0040(13)
O41 0.135(3) 0.089(2) 0.102(3) 0.006(2) 0.055(2) -0.006(2)
C11 0.0377(16) 0.0388(17) 0.072(2) 0.0030(15) 0.0128(14) -0.0007(13)
C24 0.0446(17) 0.0377(16) 0.0599(19) 0.0049(14) 0.0053(14) 0.0073(13)
C28 0.071(2) 0.0381(18) 0.066(2) 0.0013(15) 0.0012(17) 0.0062(16)
C37 0.091(4) 0.141(5) 0.112(4) -0.027(4) 0.025(3) 0.012(4)
C41 0.067(2) 0.049(2) 0.064(2) -0.0060(17) 0.0024(17) -0.0050(17)
C12 0.0434(18) 0.0469(19) 0.073(2) -0.0001(16) 0.0125(15) 0.0055(14)
C14 0.050(2) 0.067(2) 0.073(2) -0.0033(19) 0.0084(17) -0.0151(18)
C25 0.053(2) 0.050(2) 0.081(3) 0.0036(18) 0.0039(17) -0.0058(16)
C31 0.0430(19) 0.042(2) 0.123(4) -0.004(2) 0.023(2) -0.0075(15)
C27 0.092(3) 0.0320(18) 0.094(3) -0.0013(18) 0.001(2) -0.0033(19)
C16 0.059(2) 0.062(2) 0.085(3) -0.001(2) 0.0194(19) 0.0185(19)
C42 0.077(3) 0.063(3) 0.058(2) -0.0026(19) 0.0036(19) -0.007(2)
C15 0.072(3) 0.075(3) 0.080(3) -0.015(2) 0.024(2) 0.008(2)
C32 0.059(3) 0.075(3) 0.165(5) 0.038(3) -0.039(3) 0.004(2)
C26 0.076(3) 0.043(2) 0.100(3) -0.002(2) 0.006(2) -0.0175(19)
C36 0.073(3) 0.073(3) 0.106(4) -0.014(3) 0.022(3) -0.008(2)
C13 0.0457(19) 0.061(2) 0.074(3) 0.0043(19) 0.0027(16) -0.0018(16)
C35 0.060(3) 0.086(4) 0.131(5) -0.003(3) 0.007(3) -0.004(2)
C17 0.082(3) 0.114(4) 0.067(3) -0.010(3) 0.010(2) -0.019(3)
C34 0.092(4) 0.071(3) 0.175(7) 0.007(4) 0.033(4) 0.005(3)
C33 0.091(4) 0.120(5) 0.141(5) 0.035(4) -0.003(4) 0.006(4)
C43 0.141(5) 0.100(4) 0.131(5) 0.049(4) -0.018(4) 0.001(4)
C44 0.132(6) 0.133(6) 0.178(7) 0.074(5) 0.013(5) 0.050(5)
C45 0.169(8) 0.193(10) 0.180(8) 0.024(7) 0.003(6) 0.030(7)
C46 0.141(6) 0.206(9) 0.198(9) -0.017(7) 0.054(6) 0.050(6)

loop_
_atom_type_symbol
_atom_type_description
_atom_type_scat_dispersion_real
_atom_type_scat_dispersion_imag
_atom_type_scat_source
C C 0.0033 0.0016 'International Tables Vol C Tables 4.2.6.8 and 6.1.1.4'
H H 0.0000 0.0000 'International Tables Vol C Tables 4.2.6.8 and 6.1.1.4'
N N 0.0061 0.0033 'International Tables Vol C Tables 4.2.6.8 and 6.1.1.4'
O O 0.0106 0.0060 'International Tables Vol C Tables 4.2.6.8 and 6.1.1.4'
S S 0.1246 0.1234 'International Tables Vol C Tables 4.2.6.8 and 6.1.1.4'

loop_
_geom_angle_atom_site_label_1
_geom_angle_atom_site_label_2
_geom_angle_atom_site_label_3
_geom_angle
O12 S11 O11 119.43(16)
O12 S11 N21 104.53(14)
O11 S11 N21 110.82(15)
O12 S11 C11 110.22(15)
O11 S11 C11 108.24(16)
N21 S11 C11 102.24(15)
N22 N21 C24 120.1(2)
N22 N21 S11 111.3(2)
C24 N21 S11 120.8(2)
C21 N22 N21 116.8(3)
C25 C22 C23 118.9(3)
C25 C22 C21 122.7(3)
C23 C22 C21 118.1(3)
N22 C21 C22 122.3(3)
N22 C21 C31 115.7(3)
C22 C21 C31 121.4(3)
C42 O42 C43 117.8(4)
C28 C23 C22 120.0(3)
C28 C23 C24 122.6(3)
C22 C23 C24 117.3(3)
C12 C11 C16 120.2(3)
C12 C11 S11 120.7(3)
C16 C11 S11 119.1(3)
N21 C24 C23 106.4(2)
N21 C24 C41 110.8(3)
C23 C24 C41 112.7(3)
C27 C28 C23 120.3(3)
C42 C41 C24 112.0(3)
C13 C12 C11 119.3(3)
C15 C14 C13 117.6(4)
C15 C14 C17 121.4(4)
C13 C14 C17 121.1(4)
C26 C25 C22 120.5(3)
C36 C31 C32 119.9(4)
C36 C31 C21 123.2(4)
C32 C31 C21 117.0(4)
C26 C27 C28 120.1(3)
C15 C16 C11 119.2(4)
O41 C42 O42 123.7(4)
O41 C42 C41 124.7(4)
O42 C42 C41 111.6(4)
C16 C15 C14 121.7(4)
C33 C32 C31 119.7(6)
C27 C26 C25 120.1(4)
C31 C36 C37 120.1(5)
C31 C36 C35 120.4(5)
C37 C36 C35 119.4(5)
C12 C13 C14 122.0(4)
C34 C35 C36 114.1(5)
C35 C34 C33 129.4(6)
C34 C33 C32 116.6(6)
O42 C43 C44 105.7(5)
C45 C44 C43 116.6(7)
C44 C45 C46 113.8(9)

loop_
_geom_bond_atom_site_label_1
_geom_bond_atom_site_label_2
_geom_bond_distance
S11 O12 1.424(2)
S11 O11 1.425(3)
S11 N21 1.665(3)
S11 C11 1.751(4)
N21 N22 1.397(3)
N21 C24 1.464(4)
N22 C21 1.282(4)
C22 C25 1.388(4)
C22 C23 1.395(4)
C22 C21 1.473(4)
C21 C31 1.501(5)
O42 C42 1.321(5)
O42 C43 1.448(6)
C23 C28 1.385(4)
C23 C24 1.501(4)
O41 C42 1.192(5)
C11 C12 1.373(4)
C11 C16 1.391(5)
C24 C41 1.540(5)
C28 C27 1.379(5)
C37 C36 1.375(7)
C41 C42 1.509(5)
C12 C13 1.370(5)
C14 C15 1.382(6)
C14 C13 1.384(5)
C14 C17 1.510(6)
C25 C26 1.388(5)
C31 C36 1.329(6)
C31 C32 1.449(7)
C27 C26 1.371(5)
C16 C15 1.370(6)
C32 C33 1.366(7)
C36 C35 1.480(6)
C35 C34 1.310(8)
C34 C33 1.348(8)
C43 C44 1.630(9)
C44 C45 1.327(10)
C45 C46 1.463(10)
